data_2023111
loop_
_publ_author_name
'Stewart, John W.'
'Irons, Elena M.'
'Osorio Abanto, Giovanna'
'Zeller, Matthias'
'Zaleski, Curtis M.'
'Predecki, Daniel P.'

_publ_section_title
;
 Synthesis and crystal structures of N,2,4,6-tetramethylanilinium
 trifluoromethanesulfonate and
 N-isopropylidene-N,2,4,6-tetramethylanilinium trifluoromethanesulfonate
;
_journal_coeditor_code EJ2004
_journal_issue 5
_journal_name_full 'Acta Crystallographica Section E Crystallographic Communications'
_journal_paper_doi 10.1107/S2056989024003438
_journal_volume 80
_journal_year 2024
_chemical_formula_iupac 'C10 H16 N +, C F3 O3 S -'
_chemical_formula_moiety 'C10 H16 N +, C F3 O3 S -'
_chemical_formula_sum 'C11 H16 F3 N O3 S'
_chemical_formula_weight 299.31
_chemical_name_systematic
;
<i>N</i>,2,4,6-Tetramethylanilinium trifluoromethanesulfonate
;
_space_group_crystal_system monoclinic
_space_group_IT_number 14
_space_group_name_Hall '-P 2yn'
_space_group_name_H-M_alt 'P 1 21/n 1'
_atom_sites_solution_hydrogens geom
_atom_sites_solution_primary dual
_atom_sites_solution_secondary difmap
_audit_creation_method SHELXL-2019/3
_cell_angle_alpha 90
_cell_angle_beta 105.106(3)
_cell_angle_gamma 90
_cell_formula_units_Z 4
_cell_length_a 8.5194(7)
_cell_length_b 18.1257(13)
_cell_length_c 9.0875(8)
_cell_measurement_reflns_used 9989
_cell_measurement_temperature 150(2)
_cell_measurement_theta_max 32.7105
_cell_measurement_theta_min 2.5794
_cell_volume 1354.80(19)
_computing_cell_refinement
;
SAINT V8.40B (Bruker, 2022)
;
_computing_data_collection
;
APEX4 v2022.10-0 (Bruker, 2022)
;
_computing_data_reduction
;
SAINT V8.40B (Bruker, 2022)
;
_computing_molecular_graphics
;
Mercury (Macrae <i>et al.</i>,  2020)
;
_computing_publication_material
;
publCIF (Westrip, 2010)
;
_computing_structure_refinement
;
<i>SHELXL2019/2</i> (Sheldrick, 2015b),
<i>ShelXle</i> Rev1594 (H\"ubschle <i>et al.</i>,  2011)
;
_computing_structure_solution
;
<i>SHELXT</i> (Sheldrick, 2015a)
;
_diffrn_ambient_temperature 150(2)
_diffrn_detector_area_resol_mean 7.4074
_diffrn_measured_fraction_theta_full 0.999
_diffrn_measured_fraction_theta_max 0.994
_diffrn_measurement_device 'three circle diffractometer'
_diffrn_measurement_device_type 'Bruker AXS D8 Quest'
_diffrn_measurement_method 'omega and phi scans'
_diffrn_radiation_monochromator 'Triumph curved graphite crystal'
_diffrn_radiation_type MoK\a
_diffrn_radiation_wavelength 0.71073
_diffrn_reflns_av_R_equivalents 0.0927
_diffrn_reflns_av_unetI/netI 0.0492
_diffrn_reflns_limit_h_max 12
_diffrn_reflns_limit_h_min -13
_diffrn_reflns_limit_k_max 27
_diffrn_reflns_limit_k_min -27
_diffrn_reflns_limit_l_max 14
_diffrn_reflns_limit_l_min -13
_diffrn_reflns_number 47829
_diffrn_reflns_theta_full 25.242
_diffrn_reflns_theta_max 33.262
_diffrn_reflns_theta_min 2.579
_diffrn_source 'fine focus sealed tube X-ray source'
_diffrn_source_current 30
_diffrn_source_voltage 50
_exptl_absorpt_coefficient_mu 0.278
_exptl_absorpt_correction_T_max 0.7465
_exptl_absorpt_correction_T_min 0.5592
_exptl_absorpt_correction_type multi-scan
_exptl_absorpt_process_details
;
(SADABS; Krause <i>et al</i>., 2015)
;
_exptl_crystal_colour colourless
_exptl_crystal_density_diffrn 1.467
_exptl_crystal_description plate
_exptl_crystal_F_000 624
_exptl_crystal_size_max 0.450
_exptl_crystal_size_mid 0.430
_exptl_crystal_size_min 0.210
_refine_diff_density_max 0.418
_refine_diff_density_min -0.559
_refine_ls_extinction_method none
_refine_ls_goodness_of_fit_ref 1.033
_refine_ls_hydrogen_treatment constr
_refine_ls_matrix_type full
_refine_ls_number_parameters 176
_refine_ls_number_reflns 5186
_refine_ls_number_restraints 0
_refine_ls_restrained_S_all 1.033
_refine_ls_R_factor_all 0.0813
_refine_ls_R_factor_gt 0.0473
_refine_ls_shift/su_max 0.001
_refine_ls_shift/su_mean 0.000
_refine_ls_structure_factor_coef Fsqd
_refine_ls_weighting_details 'w=1/[\s^2^(Fo^2^)+(0.0667P)^2^+0.3108P] where P=(Fo^2^+2Fc^2^)/3'
_refine_ls_weighting_scheme calc
_refine_ls_wR_factor_gt 0.1179
_refine_ls_wR_factor_ref 0.1326
_reflns_number_gt 3572
_reflns_number_total 5186
_reflns_threshold_expression 'I > 2\s(I)'
_cod_data_source_file ej2004.cif
_cod_data_source_block 1
_cod_original_sg_symbol_H-M 'P 21/n'
_cod_database_code 2023111
_shelx_space_group_comment
;
The symmetry employed for this shelxl refinement is uniquely defined
by the following loop, which should always be used as a source of
symmetry information in preference to the above space-group names.
They are only intended as comments.
;
_shelx_estimated_absorpt_t_min 0.885
_shelx_estimated_absorpt_t_max 0.944

loop_
_space_group_symop_operation_xyz
'x, y, z'
'-x+1/2, y+1/2, -z+1/2'
'-x, -y, -z'
'x-1/2, -y-1/2, z-1/2'

loop_
_atom_site_type_symbol
_atom_site_label
_atom_site_fract_x
_atom_site_fract_y
_atom_site_fract_z
_atom_site_U_iso_or_equiv
_atom_site_adp_type
_atom_site_calc_flag
_atom_site_occupancy
_atom_site_disorder_assembly
_atom_site_disorder_group
S S1 0.26254(4) 0.70859(2) 0.03063(4) 0.02587(10) Uani d 1 . .
F F1 0.06186(16) 0.66503(9) -0.22410(12) 0.0730(4) Uani d 1 . .
F F2 -0.00260(12) 0.62874(6) -0.02375(13) 0.0491(3) Uani d 1 . .
F F3 0.19455(15) 0.57716(7) -0.08796(18) 0.0703(4) Uani d 1 . .
O O1 0.31540(15) 0.67224(7) 0.17559(12) 0.0431(3) Uani d 1 . .
O O2 0.16299(15) 0.77239(7) 0.03049(17) 0.0469(3) Uani d 1 . .
O O3 0.38537(14) 0.71728(7) -0.04960(13) 0.0380(3) Uani d 1 . .
N N1 0.38672(14) 0.64116(6) 0.48425(12) 0.0243(2) Uani d 1 . .
H H1A 0.358888 0.636006 0.381079 0.029 Uiso calc 1 . .
H H1B 0.493405 0.654345 0.513906 0.029 Uiso calc 1 . .
C C1 0.36660(15) 0.56949(7) 0.55382(14) 0.0221(2) Uani d 1 . .
C C2 0.24275(15) 0.52245(7) 0.47553(14) 0.0229(2) Uani d 1 . .
C C3 0.21912(17) 0.45701(7) 0.54737(15) 0.0252(2) Uani d 1 . .
H H3 0.136131 0.424047 0.496070 0.030 Uiso calc 1 . .
C C4 0.31396(16) 0.43847(7) 0.69272(15) 0.0252(3) Uani d 1 . .
C C5 0.43919(16) 0.48619(8) 0.76333(14) 0.0257(3) Uani d 1 . .
H H5 0.507495 0.473066 0.860156 0.031 Uiso calc 1 . .
C C6 0.46785(15) 0.55238(7) 0.69717(14) 0.0236(2) Uani d 1 . .
C C7 0.13840(17) 0.53992(8) 0.31822(15) 0.0282(3) Uani d 1 . .
H H7A 0.204815 0.537779 0.245017 0.042 Uiso calc 1 . .
H H7B 0.092515 0.589532 0.317709 0.042 Uiso calc 1 . .
H H7C 0.050034 0.503828 0.289669 0.042 Uiso calc 1 . .
C C8 0.27871(19) 0.37021(8) 0.77291(17) 0.0318(3) Uani d 1 . .
H H8A 0.219874 0.334557 0.697413 0.048 Uiso calc 1 . .
H H8B 0.212107 0.383332 0.842138 0.048 Uiso calc 1 . .
H H8C 0.381199 0.348317 0.831371 0.048 Uiso calc 1 . .
C C9 0.60280(17) 0.60290(8) 0.77978(16) 0.0305(3) Uani d 1 . .
H H9A 0.673863 0.614143 0.713537 0.046 Uiso calc 1 . .
H H9B 0.666105 0.578630 0.872717 0.046 Uiso calc 1 . .
H H9C 0.556113 0.648773 0.806764 0.046 Uiso calc 1 . .
C C10 0.2861(2) 0.70206(8) 0.52615(18) 0.0338(3) Uani d 1 . .
H H10A 0.304250 0.747882 0.475748 0.051 Uiso calc 1 . .
H H10B 0.317801 0.709186 0.636870 0.051 Uiso calc 1 . .
H H10C 0.170738 0.688743 0.493086 0.051 Uiso calc 1 . .
C C11 0.1221(2) 0.64161(10) -0.08269(18) 0.0374(3) Uani d 1 . .

loop_
_atom_site_aniso_label
_atom_site_aniso_U_11
_atom_site_aniso_U_22
_atom_site_aniso_U_33
_atom_site_aniso_U_12
_atom_site_aniso_U_13
_atom_site_aniso_U_23
S1 0.02667(16) 0.03106(18) 0.02113(15) 0.00514(13) 0.00846(11) 0.00329(12)
F1 0.0665(8) 0.1198(12) 0.0243(5) -0.0232(8) -0.0031(5) 0.0009(6)
F2 0.0354(5) 0.0635(7) 0.0509(6) -0.0111(5) 0.0155(4) -0.0054(5)
F3 0.0570(7) 0.0532(7) 0.1026(11) -0.0022(6) 0.0240(7) -0.0397(7)
O1 0.0452(6) 0.0557(7) 0.0246(5) -0.0077(6) 0.0022(4) 0.0128(5)
O2 0.0396(6) 0.0398(6) 0.0647(9) 0.0121(5) 0.0197(6) -0.0029(6)
O3 0.0346(5) 0.0491(7) 0.0350(6) 0.0031(5) 0.0174(5) 0.0045(5)
N1 0.0262(5) 0.0269(5) 0.0212(5) -0.0026(4) 0.0084(4) -0.0013(4)
C1 0.0247(5) 0.0245(6) 0.0192(5) 0.0002(5) 0.0095(4) -0.0013(4)
C2 0.0228(5) 0.0280(6) 0.0187(5) 0.0001(5) 0.0072(4) -0.0007(4)
C3 0.0277(6) 0.0268(6) 0.0226(5) -0.0015(5) 0.0092(5) -0.0013(5)
C4 0.0294(6) 0.0258(6) 0.0231(6) 0.0043(5) 0.0118(5) 0.0014(5)
C5 0.0275(6) 0.0315(7) 0.0190(5) 0.0041(5) 0.0079(4) -0.0001(5)
C6 0.0236(5) 0.0300(6) 0.0185(5) 0.0014(5) 0.0076(4) -0.0037(4)
C7 0.0278(6) 0.0336(7) 0.0217(6) -0.0034(5) 0.0037(5) 0.0027(5)
C8 0.0378(7) 0.0307(7) 0.0290(7) 0.0030(6) 0.0124(6) 0.0069(5)
C9 0.0302(7) 0.0364(7) 0.0237(6) -0.0027(6) 0.0049(5) -0.0046(5)
C10 0.0411(8) 0.0264(7) 0.0382(8) 0.0043(6) 0.0176(6) 0.0005(6)
C11 0.0352(7) 0.0486(9) 0.0288(7) 0.0009(7) 0.0088(6) -0.0056(6)

loop_
_atom_type_symbol
_atom_type_description
_atom_type_scat_dispersion_real
_atom_type_scat_dispersion_imag
_atom_type_scat_source
C C 0.0033 0.0016 'International Tables Vol C Tables 4.2.6.8 and 6.1.1.4'
H H 0.0000 0.0000 'International Tables Vol C Tables 4.2.6.8 and 6.1.1.4'
N N 0.0061 0.0033 'International Tables Vol C Tables 4.2.6.8 and 6.1.1.4'
O O 0.0106 0.0060 'International Tables Vol C Tables 4.2.6.8 and 6.1.1.4'
F F 0.0171 0.0103 'International Tables Vol C Tables 4.2.6.8 and 6.1.1.4'
S S 0.1246 0.1234 'International Tables Vol C Tables 4.2.6.8 and 6.1.1.4'

loop_
_geom_angle_atom_site_label_1
_geom_angle_atom_site_label_2
_geom_angle_atom_site_label_3
_geom_angle_site_symmetry_1
_geom_angle_site_symmetry_3
_geom_angle
_geom_angle_publ_flag
O3 S1 O2 . . 114.93(8) ?
O3 S1 O1 . . 114.93(7) ?
O2 S1 O1 . . 114.51(8) ?
O3 S1 C11 . . 104.16(7) ?
O2 S1 C11 . . 103.63(8) ?
O1 S1 C11 . . 102.43(7) ?
C1 N1 C10 . . 113.57(10) ?
C1 N1 H1A . . 108.9 ?
C10 N1 H1A . . 108.9 ?
C1 N1 H1B . . 108.9 ?
C10 N1 H1B . . 108.9 ?
H1A N1 H1B . . 107.7 ?
C6 C1 C2 . . 122.66(12) ?
C6 C1 N1 . . 118.88(11) ?
C2 C1 N1 . . 118.41(11) ?
C3 C2 C1 . . 117.56(12) ?
C3 C2 C7 . . 120.11(12) ?
C1 C2 C7 . . 122.32(12) ?
C2 C3 C4 . . 121.93(12) ?
C2 C3 H3 . . 119.0 ?
C4 C3 H3 . . 119.0 ?
C5 C4 C3 . . 118.07(12) ?
C5 C4 C8 . . 120.84(12) ?
C3 C4 C8 . . 121.06(13) ?
C6 C5 C4 . . 122.39(12) ?
C6 C5 H5 . . 118.8 ?
C4 C5 H5 . . 118.8 ?
C5 C6 C1 . . 117.33(12) ?
C5 C6 C9 . . 120.35(12) ?
C1 C6 C9 . . 122.33(12) ?
C2 C7 H7A . . 109.5 ?
C2 C7 H7B . . 109.5 ?
H7A C7 H7B . . 109.5 ?
C2 C7 H7C . . 109.5 ?
H7A C7 H7C . . 109.5 ?
H7B C7 H7C . . 109.5 ?
C4 C8 H8A . . 109.5 ?
C4 C8 H8B . . 109.5 ?
H8A C8 H8B . . 109.5 ?
C4 C8 H8C . . 109.5 ?
H8A C8 H8C . . 109.5 ?
H8B C8 H8C . . 109.5 ?
C6 C9 H9A . . 109.5 ?
C6 C9 H9B . . 109.5 ?
H9A C9 H9B . . 109.5 ?
C6 C9 H9C . . 109.5 ?
H9A C9 H9C . . 109.5 ?
H9B C9 H9C . . 109.5 ?
N1 C10 H10A . . 109.5 ?
N1 C10 H10B . . 109.5 ?
H10A C10 H10B . . 109.5 ?
N1 C10 H10C . . 109.5 ?
H10A C10 H10C . . 109.5 ?
H10B C10 H10C . . 109.5 ?
F1 C11 F3 . . 108.27(15) ?
F1 C11 F2 . . 107.40(14) ?
F3 C11 F2 . . 106.73(15) ?
F1 C11 S1 . . 111.49(13) ?
F3 C11 S1 . . 111.33(12) ?
F2 C11 S1 . . 111.41(11) ?

loop_
_geom_bond_atom_site_label_1
_geom_bond_atom_site_label_2
_geom_bond_site_symmetry_2
_geom_bond_distance
_geom_bond_publ_flag
S1 O3 . 1.4315(11) ?
S1 O2 . 1.4339(12) ?
S1 O1 . 1.4364(11) ?
S1 C11 . 1.8230(17) ?
F1 C11 . 1.3234(19) ?
F2 C11 . 1.3293(19) ?
F3 C11 . 1.328(2) ?
N1 C1 . 1.4742(17) ?
N1 C10 . 1.5062(18) ?
N1 H1A . 0.9100 ?
N1 H1B . 0.9100 ?
C1 C6 . 1.3970(18) ?
C1 C2 . 1.3983(18) ?
C2 C3 . 1.3935(18) ?
C2 C7 . 1.5073(18) ?
C3 C4 . 1.3980(18) ?
C3 H3 . 0.9500 ?
C4 C5 . 1.393(2) ?
C4 C8 . 1.5052(19) ?
C5 C6 . 1.3918(19) ?
C5 H5 . 0.9500 ?
C6 C9 . 1.5080(19) ?
C7 H7A . 0.9800 ?
C7 H7B . 0.9800 ?
C7 H7C . 0.9800 ?
C8 H8A . 0.9800 ?
C8 H8B . 0.9800 ?
C8 H8C . 0.9800 ?
C9 H9A . 0.9800 ?
C9 H9B . 0.9800 ?
C9 H9C . 0.9800 ?
C10 H10A . 0.9800 ?
C10 H10B . 0.9800 ?
C10 H10C . 0.9800 ?

loop_
_geom_hbond_atom_site_label_D
_geom_hbond_atom_site_label_H
_geom_hbond_atom_site_label_A
_geom_hbond_site_symmetry_A
_geom_hbond_distance_DH
_geom_hbond_distance_HA
_geom_hbond_distance_DA
_geom_hbond_angle_DHA
_geom_hbond_publ_flag
N1 H1A O1 . 0.91 1.92 2.7687(16) 153.9 yes
N1 H1B O2 4_676 0.91 1.94 2.7669(16) 150.4 yes
C8 H8C O1 3_666 0.98 2.63 3.453(2) 141.9 yes
C8 H8C O3 3_666 0.98 2.69 3.6438(19) 164.0 yes
C8 H8A O3 2_545 0.98 2.55 3.504(2) 164.6 yes
C9 H9A O2 4_676 0.98 2.63 3.333(2) 128.7 yes

loop_
_geom_torsion_atom_site_label_1
_geom_torsion_atom_site_label_2
_geom_torsion_atom_site_label_3
_geom_torsion_atom_site_label_4
_geom_torsion_site_symmetry_1
_geom_torsion_site_symmetry_2
_geom_torsion_site_symmetry_3
_geom_torsion_site_symmetry_4
_geom_torsion
_geom_torsion_publ_flag
C10 N1 C1 C6 . . . . -89.12(15) ?
C10 N1 C1 C2 . . . . 88.69(14) ?
C6 C1 C2 C3 . . . . 1.63(19) ?
N1 C1 C2 C3 . . . . -176.09(11) ?
C6 C1 C2 C7 . . . . -177.50(12) ?
N1 C1 C2 C7 . . . . 4.78(18) ?
C1 C2 C3 C4 . . . . 0.40(19) ?
C7 C2 C3 C4 . . . . 179.54(12) ?
C2 C3 C4 C5 . . . . -2.52(19) ?
C2 C3 C4 C8 . . . . 175.57(12) ?
C3 C4 C5 C6 . . . . 2.77(19) ?
C8 C4 C5 C6 . . . . -175.32(12) ?
C4 C5 C6 C1 . . . . -0.87(19) ?
C4 C5 C6 C9 . . . . 178.69(12) ?
C2 C1 C6 C5 . . . . -1.40(18) ?
N1 C1 C6 C5 . . . . 176.31(11) ?
C2 C1 C6 C9 . . . . 179.04(12) ?
N1 C1 C6 C9 . . . . -3.25(18) ?
O3 S1 C11 F1 . . . . -58.65(14) ?
O2 S1 C11 F1 . . . . 61.92(14) ?
O1 S1 C11 F1 . . . . -178.71(12) ?
O3 S1 C11 F3 . . . . 62.38(14) ?
O2 S1 C11 F3 . . . . -177.05(13) ?
O1 S1 C11 F3 . . . . -57.68(14) ?
O3 S1 C11 F2 . . . . -178.61(11) ?
O2 S1 C11 F2 . . . . -58.04(14) ?
O1 S1 C11 F2 . . . . 61.33(13) ?
